data_7059242
loop_
_publ_author_name
'Xu, Shenzheng'
'Jia, Xiaoyu'
'Lu, Jiaxin'
'Zheng, Lianyou'
'Lv, Kuo'
'Shu, Yuanhong'
'Sun, Jingbo'

_publ_section_title
;
 Pteridine derivatives: novel low-molecular-weight organogelators and
 their piezofluorochromism
;
_journal_issue 8
_journal_name_full 'New Journal of Chemistry'
_journal_page_first 3382
_journal_page_last 3391
_journal_paper_doi 10.1039/C9NJ05922A
_journal_volume 44
_journal_year 2020
_chemical_formula_sum 'C19 H17 N5'
_chemical_formula_weight 315.38
_space_group_crystal_system monoclinic
_space_group_IT_number 14
_space_group_name_Hall '-P 2yn'
_space_group_name_H-M_alt 'P 1 21/n 1'
_atom_sites_solution_hydrogens geom
_audit_block_doi 10.5517/ccdc.csd.cc242l72
_audit_creation_method SHELXL-2014/7
_audit_update_record
;
2019-11-28 deposited with the CCDC.	2020-01-27 downloaded from the CCDC.
;
_cell_angle_alpha 90
_cell_angle_beta 103.536(4)
_cell_angle_gamma 90
_cell_formula_units_Z 4
_cell_length_a 10.3699(11)
_cell_length_b 11.8276(13)
_cell_length_c 12.9546(13)
_cell_measurement_reflns_used 9829
_cell_measurement_temperature 303(2)
_cell_measurement_theta_max 27.45
_cell_measurement_theta_min 2.85
_cell_volume 1544.8(3)
_computing_structure_refinement 'SHELXL-2014/7 (Sheldrick, 2014)'
_diffrn_ambient_temperature 303(2)
_diffrn_measured_fraction_theta_full 0.970
_diffrn_measured_fraction_theta_max 0.970
_diffrn_measurement_device_type 'Bruker APEX-II CCD'
_diffrn_measurement_method '\f and \w scans'
_diffrn_radiation_type MoK\a
_diffrn_radiation_wavelength 0.71073
_diffrn_reflns_av_R_equivalents 0.0317
_diffrn_reflns_av_unetI/netI 0.0255
_diffrn_reflns_Laue_measured_fraction_full 0.970
_diffrn_reflns_Laue_measured_fraction_max 0.970
_diffrn_reflns_limit_h_max 12
_diffrn_reflns_limit_h_min -12
_diffrn_reflns_limit_k_max 14
_diffrn_reflns_limit_k_min -14
_diffrn_reflns_limit_l_max 15
_diffrn_reflns_limit_l_min -15
_diffrn_reflns_number 13509
_diffrn_reflns_point_group_measured_fraction_full 0.970
_diffrn_reflns_point_group_measured_fraction_max 0.970
_diffrn_reflns_theta_full 25.000
_diffrn_reflns_theta_max 25.000
_diffrn_reflns_theta_min 2.852
_exptl_absorpt_coefficient_mu 0.085
_exptl_absorpt_correction_type none
_exptl_crystal_colour green
_exptl_crystal_density_diffrn 1.356
_exptl_crystal_description block
_exptl_crystal_F_000 664
_exptl_crystal_size_max 0.725
_exptl_crystal_size_mid 0.413
_exptl_crystal_size_min 0.274
_refine_diff_density_max 0.184
_refine_diff_density_min -0.183
_refine_diff_density_rms 0.039
_refine_ls_extinction_method none
_refine_ls_goodness_of_fit_ref 1.076
_refine_ls_hydrogen_treatment constr
_refine_ls_matrix_type full
_refine_ls_number_parameters 217
_refine_ls_number_reflns 2642
_refine_ls_number_restraints 0
_refine_ls_restrained_S_all 1.076
_refine_ls_R_factor_all 0.0552
_refine_ls_R_factor_gt 0.0433
_refine_ls_shift/su_max 0.000
_refine_ls_shift/su_mean 0.000
_refine_ls_structure_factor_coef Fsqd
_refine_ls_weighting_details 'w=1/[\s^2^(Fo^2^)+(0.0429P)^2^+0.6612P] where P=(Fo^2^+2Fc^2^)/3'
_refine_ls_weighting_scheme calc
_refine_ls_wR_factor_gt 0.1038
_refine_ls_wR_factor_ref 0.1090
_reflns_Friedel_coverage 0.000
_reflns_number_gt 2175
_reflns_number_total 2642
_reflns_threshold_expression 'I > 2\s(I)'
_cod_data_source_file c9nj05922a2.cif
_cod_data_source_block PYP
_cod_depositor_comments
;Adding full bibliography for 7059242--7059243.cif.

 Adding full bibliography for 7059242--7059243.cif.
;
_cod_original_sg_symbol_H-M 'P 21/n'
_cod_database_code 7059242
_shelx_shelxl_version_number 2014/7
_shelx_space_group_comment
;
The symmetry employed for this shelxl refinement is uniquely defined
by the following loop, which should always be used as a source of
symmetry information in preference to the above space-group names.
They are only intended as comments.
;
_shelx_estimated_absorpt_t_min 0.941
_shelx_estimated_absorpt_t_max 0.977

loop_
_space_group_symop_operation_xyz
'x, y, z'
'-x+1/2, y+1/2, -z+1/2'
'-x, -y, -z'
'x-1/2, -y-1/2, z-1/2'

loop_
_atom_site_label
_atom_site_type_symbol
_atom_site_fract_x
_atom_site_fract_y
_atom_site_fract_z
_atom_site_U_iso_or_equiv
_atom_site_adp_type
_atom_site_occupancy
_atom_site_site_symmetry_order
_atom_site_calc_flag
_atom_site_refinement_flags_posn
_atom_site_refinement_flags_adp
N1 N 0.51434(16) 0.32496(13) 0.55143(13) 0.0448(4) Uani 1 1 d . .
N2 N 0.72389(16) 0.40808(14) 0.54799(12) 0.0427(4) Uani 1 1 d . .
N3 N 0.38352(14) 0.39452(12) 0.65949(12) 0.0371(4) Uani 1 1 d . .
N4 N 0.59158(13) 0.53482(11) 0.76090(11) 0.0304(3) Uani 1 1 d . .
N5 N 0.79501(14) 0.57677(13) 0.63071(12) 0.0360(4) Uani 1 1 d . .
C1 C 0.19099(18) 0.53950(16) 0.82103(16) 0.0419(5) Uani 1 1 d . .
H1 H 0.2372 0.6074 0.8332 0.050 Uiso 1 1 calc R U
C2 C 0.07424(19) 0.52755(18) 0.85390(17) 0.0488(5) Uani 1 1 d . .
H2 H 0.0431 0.5867 0.8886 0.059 Uiso 1 1 calc R U
C3 C 0.0039(2) 0.42768(18) 0.83513(18) 0.0502(5) Uani 1 1 d . .
H3 H -0.0737 0.4186 0.8586 0.060 Uiso 1 1 calc R U
C4 C 0.0494(2) 0.34156(17) 0.78138(18) 0.0499(5) Uani 1 1 d . .
H4 H 0.0006 0.2751 0.7664 0.060 Uiso 1 1 calc R U
C5 C 0.16666(19) 0.35317(16) 0.74972(16) 0.0427(5) Uani 1 1 d . .
H5 H 0.1966 0.2940 0.7142 0.051 Uiso 1 1 calc R U
C6 C 0.24077(17) 0.45189(15) 0.77007(14) 0.0341(4) Uani 1 1 d . .
C7 C 0.36904(17) 0.45951(14) 0.73777(14) 0.0326(4) Uani 1 1 d . .
C8 C 0.47403(16) 0.52829(14) 0.79660(13) 0.0312(4) Uani 1 1 d . .
C9 C 0.49900(18) 0.57955(16) 0.89503(14) 0.0391(4) Uani 1 1 d . .
H9 H 0.4385 0.5893 0.9371 0.047 Uiso 1 1 calc R U
C10 C 0.63092(19) 0.61399(17) 0.91994(15) 0.0431(5) Uani 1 1 d . .
H10 H 0.6741 0.6501 0.9822 0.052 Uiso 1 1 calc R U
C11 C 0.68636(18) 0.58591(15) 0.83757(14) 0.0364(4) Uani 1 1 d . .
H11 H 0.7737 0.5993 0.8343 0.044 Uiso 1 1 calc R U
C12 C 0.60157(16) 0.47822(14) 0.66789(13) 0.0306(4) Uani 1 1 d . .
C13 C 0.70735(17) 0.48958(14) 0.61603(13) 0.0322(4) Uani 1 1 d . .
C14 C 0.6279(2) 0.33127(17) 0.52261(16) 0.0465(5) Uani 1 1 d . .
H14 H 0.6432 0.2737 0.4781 0.056 Uiso 1 1 calc R U
C15 C 0.50134(17) 0.40066(14) 0.62706(14) 0.0347(4) Uani 1 1 d . .
C16 C 0.75790(19) 0.69521(15) 0.64583(16) 0.0412(5) Uani 1 1 d . .
H16A H 0.7880 0.7179 0.7195 0.049 Uiso 1 1 calc R U
H16B H 0.6626 0.7055 0.6238 0.049 Uiso 1 1 calc R U
C17 C 0.8280(2) 0.76171(18) 0.57575(18) 0.0522(5) Uani 1 1 d . .
H17A H 0.8479 0.8379 0.6025 0.063 Uiso 1 1 calc R U
H17B H 0.7751 0.7654 0.5034 0.063 Uiso 1 1 calc R U
C18 C 0.9540(2) 0.6941(2) 0.5821(2) 0.0598(6) Uani 1 1 d . .
H18A H 0.9942 0.7122 0.5236 0.072 Uiso 1 1 calc R U
H18B H 1.0180 0.7075 0.6486 0.072 Uiso 1 1 calc R U
C19 C 0.90397(19) 0.57405(18) 0.57483(17) 0.0481(5) Uani 1 1 d . .
H19A H 0.8716 0.5513 0.5014 0.058 Uiso 1 1 calc R U
H19B H 0.9734 0.5223 0.6093 0.058 Uiso 1 1 calc R U

loop_
_atom_site_aniso_label
_atom_site_aniso_U_11
_atom_site_aniso_U_22
_atom_site_aniso_U_33
_atom_site_aniso_U_23
_atom_site_aniso_U_13
_atom_site_aniso_U_12
N1 0.0469(10) 0.0416(9) 0.0457(10) -0.0125(7) 0.0106(8) 0.0019(7)
N2 0.0439(9) 0.0446(9) 0.0416(9) -0.0055(7) 0.0144(7) 0.0093(7)
N3 0.0345(9) 0.0359(8) 0.0406(9) -0.0031(7) 0.0080(7) -0.0026(6)
N4 0.0290(8) 0.0318(7) 0.0309(8) -0.0012(6) 0.0085(6) -0.0012(6)
N5 0.0319(8) 0.0405(8) 0.0400(8) 0.0022(7) 0.0174(7) 0.0038(7)
C1 0.0345(10) 0.0370(10) 0.0546(12) -0.0014(9) 0.0112(9) -0.0027(8)
C2 0.0400(11) 0.0487(12) 0.0594(13) -0.0023(10) 0.0153(10) 0.0064(9)
C3 0.0366(11) 0.0543(13) 0.0640(14) 0.0093(11) 0.0208(10) 0.0000(9)
C4 0.0433(12) 0.0408(11) 0.0691(14) 0.0050(10) 0.0202(11) -0.0105(9)
C5 0.0427(11) 0.0345(10) 0.0527(12) -0.0014(9) 0.0148(10) -0.0038(8)
C6 0.0321(9) 0.0344(9) 0.0352(10) 0.0035(8) 0.0067(8) -0.0006(7)
C7 0.0339(10) 0.0284(9) 0.0356(9) 0.0034(7) 0.0085(8) 0.0005(7)
C8 0.0290(9) 0.0318(9) 0.0342(9) 0.0022(7) 0.0103(7) 0.0002(7)
C9 0.0363(10) 0.0474(11) 0.0374(10) -0.0055(8) 0.0164(8) -0.0052(8)
C10 0.0441(11) 0.0507(12) 0.0351(10) -0.0096(9) 0.0102(9) -0.0084(9)
C11 0.0309(10) 0.0426(10) 0.0352(10) -0.0017(8) 0.0067(8) -0.0052(8)
C12 0.0325(9) 0.0286(8) 0.0312(9) -0.0001(7) 0.0086(7) 0.0053(7)
C13 0.0322(9) 0.0344(9) 0.0305(9) 0.0019(7) 0.0084(7) 0.0074(7)
C14 0.0521(13) 0.0429(11) 0.0444(12) -0.0132(9) 0.0115(10) 0.0096(9)
C15 0.0360(10) 0.0318(9) 0.0356(9) -0.0008(8) 0.0072(8) 0.0026(7)
C16 0.0409(11) 0.0382(10) 0.0467(11) -0.0030(9) 0.0146(9) -0.0029(8)
C17 0.0563(13) 0.0472(12) 0.0563(13) 0.0064(10) 0.0195(11) -0.0070(10)
C18 0.0473(13) 0.0716(16) 0.0664(15) 0.0140(12) 0.0256(11) -0.0081(11)
C19 0.0383(11) 0.0623(13) 0.0502(12) 0.0093(10) 0.0234(9) 0.0081(10)

loop_
_atom_type_symbol
_atom_type_description
_atom_type_scat_dispersion_real
_atom_type_scat_dispersion_imag
_atom_type_scat_source
C C 0.0033 0.0016 'International Tables Vol C Tables 4.2.6.8 and 6.1.1.4'
H H 0.0000 0.0000 'International Tables Vol C Tables 4.2.6.8 and 6.1.1.4'
N N 0.0061 0.0033 'International Tables Vol C Tables 4.2.6.8 and 6.1.1.4'

loop_
_geom_angle_atom_site_label_1
_geom_angle_atom_site_label_2
_geom_angle_atom_site_label_3
_geom_angle
C14 N1 C15 114.42(16)
C14 N2 C13 116.67(16)
C7 N3 C15 118.29(15)
C11 N4 C12 130.63(15)
C11 N4 C8 108.53(14)
C12 N4 C8 120.07(14)
C13 N5 C16 123.48(14)
C13 N5 C19 118.57(15)
C16 N5 C19 109.77(15)
C2 C1 C6 121.29(18)
C2 C1 H1 119.4
C6 C1 H1 119.4
C3 C2 C1 119.92(19)
C3 C2 H2 120.0
C1 C2 H2 120.0
C4 C3 C2 119.49(19)
C4 C3 H3 120.3
C2 C3 H3 120.3
C3 C4 C5 120.47(18)
C3 C4 H4 119.8
C5 C4 H4 119.8
C4 C5 C6 120.99(18)
C4 C5 H5 119.5
C6 C5 H5 119.5
C5 C6 C1 117.78(17)
C5 C6 C7 119.27(16)
C1 C6 C7 122.95(16)
N3 C7 C8 122.46(16)
N3 C7 C6 117.04(15)
C8 C7 C6 120.30(15)
C9 C8 N4 106.89(15)
C9 C8 C7 134.25(16)
N4 C8 C7 117.90(15)
C8 C9 C10 107.73(16)
C8 C9 H9 126.1
C10 C9 H9 126.1
C11 C10 C9 108.57(17)
C11 C10 H10 125.7
C9 C10 H10 125.7
N4 C11 C10 108.25(16)
N4 C11 H11 125.9
C10 C11 H11 125.9
C15 C12 N4 116.18(15)
C15 C12 C13 118.19(15)
N4 C12 C13 125.55(15)
N2 C13 N5 116.89(15)
N2 C13 C12 118.27(16)
N5 C13 C12 124.84(15)
N1 C14 N2 129.40(17)
N1 C14 H14 115.3
N2 C14 H14 115.3
N1 C15 N3 115.37(16)
N1 C15 C12 121.12(16)
N3 C15 C12 123.51(16)
N5 C16 C17 103.71(15)
N5 C16 H16A 111.0
C17 C16 H16A 111.0
N5 C16 H16B 111.0
C17 C16 H16B 111.0
H16A C16 H16B 109.0
C16 C17 C18 102.87(17)
C16 C17 H17A 111.2
C18 C17 H17A 111.2
C16 C17 H17B 111.2
C18 C17 H17B 111.2
H17A C17 H17B 109.1
C19 C18 C17 102.32(17)
C19 C18 H18A 111.3
C17 C18 H18A 111.3
C19 C18 H18B 111.3
C17 C18 H18B 111.3
H18A C18 H18B 109.2
N5 C19 C18 103.91(17)
N5 C19 H19A 111.0
C18 C19 H19A 111.0
N5 C19 H19B 111.0
C18 C19 H19B 111.0
H19A C19 H19B 109.0

loop_
_geom_bond_atom_site_label_1
_geom_bond_atom_site_label_2
_geom_bond_distance
N1 C14 1.319(2)
N1 C15 1.357(2)
N2 C14 1.331(3)
N2 C13 1.344(2)
N3 C7 1.309(2)
N3 C15 1.384(2)
N4 C11 1.364(2)
N4 C12 1.403(2)
N4 C8 1.403(2)
N5 C13 1.358(2)
N5 C16 1.478(2)
N5 C19 1.478(2)
C1 C2 1.381(3)
C1 C6 1.391(3)
C1 H1 0.9300
C2 C3 1.380(3)
C2 H2 0.9300
C3 C4 1.378(3)
C3 H3 0.9300
C4 C5 1.378(3)
C4 H4 0.9300
C5 C6 1.389(3)
C5 H5 0.9300
C6 C7 1.488(2)
C7 C8 1.428(2)
C8 C9 1.381(2)
C9 C10 1.391(3)
C9 H9 0.9300
C10 C11 1.366(3)
C10 H10 0.9300
C11 H11 0.9300
C12 C15 1.394(2)
C12 C13 1.420(2)
C14 H14 0.9300
C16 C17 1.510(3)
C16 H16A 0.9700
C16 H16B 0.9700
C17 C18 1.517(3)
C17 H17A 0.9700
C17 H17B 0.9700
C18 C19 1.508(3)
C18 H18A 0.9700
C18 H18B 0.9700
C19 H19A 0.9700
C19 H19B 0.9700

loop_
_geom_hbond_atom_site_label_D
_geom_hbond_atom_site_label_H
_geom_hbond_atom_site_label_A
_geom_hbond_distance_DH
_geom_hbond_distance_HA
_geom_hbond_distance_DA
_geom_hbond_angle_DHA
_geom_hbond_site_symmetry_A
C16 H16B N1 0.97 2.59 3.344(3) 134.8 3_666

loop_
_geom_torsion_atom_site_label_1
_geom_torsion_atom_site_label_2
_geom_torsion_atom_site_label_3
_geom_torsion_atom_site_label_4
_geom_torsion
C6 C1 C2 C3 -0.8(3)
C1 C2 C3 C4 -1.5(3)
C2 C3 C4 C5 2.3(3)
C3 C4 C5 C6 -0.7(3)
C4 C5 C6 C1 -1.6(3)
C4 C5 C6 C7 177.96(17)
C2 C1 C6 C5 2.3(3)
C2 C1 C6 C7 -177.19(17)
C15 N3 C7 C8 -5.8(2)
C15 N3 C7 C6 179.37(15)
C5 C6 C7 N3 24.9(2)
C1 C6 C7 N3 -155.54(18)
C5 C6 C7 C8 -150.03(17)
C1 C6 C7 C8 29.5(3)
C11 N4 C8 C9 1.74(19)
C12 N4 C8 C9 172.72(15)
C11 N4 C8 C7 -168.66(15)
C12 N4 C8 C7 2.3(2)
N3 C7 C8 C9 -160.1(2)
C6 C7 C8 C9 14.6(3)
N3 C7 C8 N4 7.0(2)
C6 C7 C8 N4 -178.29(14)
N4 C8 C9 C10 -1.5(2)
C7 C8 C9 C10 166.58(19)
C8 C9 C10 C11 0.8(2)
C12 N4 C11 C10 -170.96(17)
C8 N4 C11 C10 -1.2(2)
C9 C10 C11 N4 0.3(2)
C11 N4 C12 C15 156.89(17)
C8 N4 C12 C15 -11.8(2)
C11 N4 C12 C13 -19.9(3)
C8 N4 C12 C13 171.40(15)
C14 N2 C13 N5 -171.02(16)
C14 N2 C13 C12 9.6(2)
C16 N5 C13 N2 143.04(17)
C19 N5 C13 N2 -2.2(2)
C16 N5 C13 C12 -37.6(3)
C19 N5 C13 C12 177.08(16)
C15 C12 C13 N2 -16.0(2)
N4 C12 C13 N2 160.70(16)
C15 C12 C13 N5 164.68(16)
N4 C12 C13 N5 -18.6(3)
C15 N1 C14 N2 -8.3(3)
C13 N2 C14 N1 2.9(3)
C14 N1 C15 N3 -179.19(16)
C14 N1 C15 C12 0.7(3)
C7 N3 C15 N1 174.99(16)
C7 N3 C15 C12 -4.9(3)
N4 C12 C15 N1 -166.30(15)
C13 C12 C15 N1 10.7(3)
N4 C12 C15 N3 13.6(2)
C13 C12 C15 N3 -169.35(15)
C13 N5 C16 C17 -135.82(17)
C19 N5 C16 C17 12.1(2)
N5 C16 C17 C18 -33.2(2)
C16 C17 C18 C19 42.0(2)
C13 N5 C19 C18 163.74(17)
C16 N5 C19 C18 14.1(2)
C17 C18 C19 N5 -34.3(2)
